data_4500371
loop_
_publ_author_name
'Schubert, David M.'
'Natan, Daniel T.'
'Wilson, Duane C.'
'Hardcastle, Kenneth I.'

_publ_section_title
;
 Facile Synthesis and Structures of Cyclic Triimidazole and Its Boric Acid
 Adduct
;
_journal_coden_ASTM CGDEFU
_journal_issue 3
_journal_name_full 'Crystal Growth & Design'
_journal_page_first 843
_journal_page_last 850
_journal_paper_doi 10.1021/cg101489t
_journal_volume 11
_journal_year 2011
_chemical_formula_moiety 'C9 H6 N6, O3 H3 B'
_chemical_formula_sum 'C9 H9 B N6 O3'
_chemical_formula_weight 260.03
_space_group_IT_number 147
_symmetry_cell_setting trigonal
_symmetry_space_group_name_Hall '-P 3'
_symmetry_space_group_name_H-M 'P -3'
_atom_sites_solution_hydrogens geom
_atom_sites_solution_primary direct
_atom_sites_solution_secondary difmap
_audit_creation_method SHELXL-97
_cell_angle_alpha 90.00
_cell_angle_beta 90.00
_cell_angle_gamma 120.00
_cell_formula_units_Z 2
_cell_length_a 10.1186(3)
_cell_length_b 10.1186(3)
_cell_length_c 6.3488(4)
_cell_measurement_reflns_used 2191
_cell_measurement_temperature 173(2)
_cell_measurement_theta_max 64.68
_cell_measurement_theta_min 5.05
_cell_volume 562.94(4)
_computing_cell_refinement 'Bruker SMART'
_computing_data_collection 'Bruker SMART'
_computing_data_reduction 'Bruker SAINT'
_computing_molecular_graphics 'Bruker SHELXTL'
_computing_publication_material 'Bruker SHELXTL'
_computing_structure_refinement 'SHELXL-97 (Sheldrick, 1997)'
_computing_structure_solution 'SHELXS-97 (Sheldrick, 1990)'
_diffrn_ambient_temperature 173(2)
_diffrn_measured_fraction_theta_full 0.971
_diffrn_measured_fraction_theta_max 0.971
_diffrn_measurement_device_type 'CCD area detector'
_diffrn_measurement_method 'phi and omega scans'
_diffrn_radiation_monochromator graphite
_diffrn_radiation_source 'fine-focus sealed tube'
_diffrn_radiation_type CuK\a
_diffrn_radiation_wavelength 1.54178
_diffrn_reflns_av_R_equivalents 0.0169
_diffrn_reflns_av_sigmaI/netI 0.0096
_diffrn_reflns_limit_h_max 11
_diffrn_reflns_limit_h_min -11
_diffrn_reflns_limit_k_max 11
_diffrn_reflns_limit_k_min -8
_diffrn_reflns_limit_l_max 7
_diffrn_reflns_limit_l_min -7
_diffrn_reflns_number 3797
_diffrn_reflns_theta_full 65.87
_diffrn_reflns_theta_max 65.87
_diffrn_reflns_theta_min 5.05
_exptl_absorpt_coefficient_mu 0.997
_exptl_absorpt_correction_T_max 0.8897
_exptl_absorpt_correction_T_min 0.7886
_exptl_absorpt_correction_type multi-scan
_exptl_absorpt_process_details SADABS
_exptl_crystal_colour colourless
_exptl_crystal_density_diffrn 1.534
_exptl_crystal_density_method 'not measured'
_exptl_crystal_description rod
_exptl_crystal_F_000 268
_exptl_crystal_size_max 0.25
_exptl_crystal_size_mid 0.17
_exptl_crystal_size_min 0.12
_refine_diff_density_max 0.145
_refine_diff_density_min -0.157
_refine_diff_density_rms 0.032
_refine_ls_extinction_coef 0.0056(10)
_refine_ls_extinction_expression Fc^*^=kFc[1+0.001xFc^2^\l^3^/sin(2\q)]^-1/4^
_refine_ls_extinction_method SHELXL
_refine_ls_goodness_of_fit_ref 1.102
_refine_ls_hydrogen_treatment mixed
_refine_ls_matrix_type full
_refine_ls_number_parameters 63
_refine_ls_number_reflns 635
_refine_ls_number_restraints 0
_refine_ls_restrained_S_all 1.102
_refine_ls_R_factor_all 0.0298
_refine_ls_R_factor_gt 0.0284
_refine_ls_shift/su_max 0.002
_refine_ls_shift/su_mean 0.000
_refine_ls_structure_factor_coef Fsqd
_refine_ls_weighting_details 'calc w=1/[\s^2^(Fo^2^)+(0.0500P)^2^+0.0900P] where P=(Fo^2^+2Fc^2^)/3'
_refine_ls_weighting_scheme calc
_refine_ls_wR_factor_gt 0.0798
_refine_ls_wR_factor_ref 0.0810
_reflns_number_gt 599
_reflns_number_total 635
_reflns_threshold_expression >2sigma(I)
_cod_data_source_file cg101489t_si_003.cif
_cod_data_source_block CTI-BA
_cod_depositor_comments
;
The following automatic conversions were performed:

'_symmetry_cell_setting' value 'Trigonal' changed to 'trigonal'
according to /home/saulius/struct/CIF-dictionaries/cif_core.dic
dictionary named 'cif_core.dic' version 2.4.1 from 2010-06-29.

Automatic conversion script
Id: cif_fix_values 1715 2011-07-08 13:25:40Z adriana 
;
_cod_original_cell_volume 562.94(6)
_cod_original_sg_symbol_H-M P-3
_cod_database_code 4500371

loop_
_symmetry_equiv_pos_as_xyz
'x, y, z'
'-y, x-y, z'
'-x+y, -x, z'
'-x, -y, -z'
'y, -x+y, -z'
'x-y, x, -z'

loop_
_atom_site_label
_atom_site_type_symbol
_atom_site_fract_x
_atom_site_fract_y
_atom_site_fract_z
_atom_site_U_iso_or_equiv
_atom_site_adp_type
_atom_site_occupancy
_atom_site_symmetry_multiplicity
_atom_site_calc_flag
_atom_site_refinement_flags
B1 B -0.3333 0.3333 0.2501(3) 0.0263(5) Uani 1 3 d S
C5 C 0.26637(14) 0.36937(13) 0.2499(2) 0.0340(4) Uani 1 1 d .
H1 H 0.3269 0.3217 0.2499 0.041 Uiso 1 1 calc R
C4 C 0.11258(15) 0.30116(14) 0.2498(2) 0.0378(4) Uani 1 1 d .
H2 H 0.0464 0.1937 0.2496 0.045 Uiso 1 1 calc R
C2 C 0.18798(13) 0.53726(14) 0.24997(19) 0.0289(3) Uani 1 1 d .
H1O H -0.147(2) 0.319(2) 0.247(3) 0.060(5) Uiso 1 1 d .
N1 N 0.31655(11) 0.52476(11) 0.24991(16) 0.0289(3) Uani 1 1 d .
N3 N 0.06238(12) 0.40658(11) 0.24996(17) 0.0347(3) Uani 1 1 d .
O1 O -0.25449(10) 0.25692(10) 0.24995(14) 0.0356(3) Uani 1 1 d .

loop_
_atom_site_aniso_label
_atom_site_aniso_U_11
_atom_site_aniso_U_22
_atom_site_aniso_U_33
_atom_site_aniso_U_23
_atom_site_aniso_U_13
_atom_site_aniso_U_12
B1 0.0254(7) 0.0254(7) 0.0282(11) 0.000 0.000 0.0127(4)
C5 0.0321(7) 0.0246(6) 0.0466(8) -0.0001(5) 0.0001(5) 0.0151(6)
C4 0.0327(7) 0.0234(6) 0.0555(8) 0.0001(5) -0.0002(5) 0.0126(5)
C2 0.0267(7) 0.0277(6) 0.0327(7) 0.0000(4) 0.0001(4) 0.0139(5)
N1 0.0260(6) 0.0257(6) 0.0350(6) -0.0001(4) 0.0000(4) 0.0130(4)
N3 0.0280(6) 0.0267(6) 0.0480(7) 0.0000(4) 0.0000(4) 0.0126(4)
O1 0.0259(5) 0.0264(5) 0.0537(6) 0.0000(4) 0.0001(4) 0.0124(4)

loop_
_atom_type_symbol
_atom_type_description
_atom_type_scat_dispersion_real
_atom_type_scat_dispersion_imag
_atom_type_scat_source
C C 0.0181 0.0091 'International Tables Vol C Tables 4.2.6.8 and 6.1.1.4'
H H 0.0000 0.0000 'International Tables Vol C Tables 4.2.6.8 and 6.1.1.4'
B B 0.0090 0.0039 'International Tables Vol C Tables 4.2.6.8 and 6.1.1.4'
N N 0.0311 0.0180 'International Tables Vol C Tables 4.2.6.8 and 6.1.1.4'
O O 0.0492 0.0322 'International Tables Vol C Tables 4.2.6.8 and 6.1.1.4'

loop_
_geom_angle_atom_site_label_1
_geom_angle_atom_site_label_2
_geom_angle_atom_site_label_3
_geom_angle
_geom_angle_site_symmetry_1
_geom_angle_site_symmetry_3
O1 B1 O1 120.000(1) 3_455 .
O1 B1 O1 120.001(1) 3_455 2_565
O1 B1 O1 119.999(1) . 2_565
C4 C5 N1 104.72(10) . .
C4 C5 H1 127.6 . .
N1 C5 H1 127.6 . .
C5 C4 N3 112.15(11) . .
C5 C4 H2 123.9 . .
N3 C4 H2 123.9 . .
N3 C2 N1 113.44(11) . .
N3 C2 N1 129.30(11) . 3_565
N1 C2 N1 117.25(10) . 3_565
C2 N1 C2 122.75(10) . 2_665
C2 N1 C5 106.15(10) . .
C2 N1 C5 131.11(10) 2_665 .
C2 N3 C4 103.54(11) . .
B1 O1 H1O 115.7(11) . .

loop_
_geom_bond_atom_site_label_1
_geom_bond_atom_site_label_2
_geom_bond_distance
_geom_bond_site_symmetry_2
B1 O1 1.3605(9) 3_455
B1 O1 1.3605(9) .
B1 O1 1.3605(9) 2_565
C5 C4 1.3505(18) .
C5 N1 1.3898(14) .
C5 H1 0.9500 .
C4 N3 1.3921(16) .
C4 H2 0.9500 .
C2 N3 1.2973(15) .
C2 N1 1.3685(15) .
C2 N1 1.3883(15) 3_565
N1 C2 1.3883(15) 2_665
O1 H1O 0.95(2) .

loop_
_geom_hbond_atom_site_label_D
_geom_hbond_atom_site_label_H
_geom_hbond_atom_site_label_A
_geom_hbond_distance_DH
_geom_hbond_distance_HA
_geom_hbond_distance_DA
_geom_hbond_angle_DHA
O1 H1O N3 0.95(2) 1.84(2) 2.7782(14) 169.8(17)

loop_
_geom_torsion_atom_site_label_1
_geom_torsion_atom_site_label_2
_geom_torsion_atom_site_label_3
_geom_torsion_atom_site_label_4
_geom_torsion
_geom_torsion_site_symmetry_1
_geom_torsion_site_symmetry_4
N1 C5 C4 N3 -0.06(15) . .
N3 C2 N1 C2 -179.98(7) . 2_665
N1 C2 N1 C2 0.1(2) 3_565 2_665
N3 C2 N1 C5 -0.01(15) . .
N1 C2 N1 C5 -179.98(8) 3_565 .
C4 C5 N1 C2 0.04(14) . .
C4 C5 N1 C2 -179.99(12) . 2_665
N1 C2 N3 C4 -0.02(15) . .
N1 C2 N3 C4 179.93(13) 3_565 .
C5 C4 N3 C2 0.05(15) . .
